data_7242762
loop_
_publ_author_name
'Rather, Sumair A.'
'Saha, Binoy K.'

_publ_section_title
;
 Understanding the elastic bending mechanism in a 9,10-anthraquinone
 crystal through thermal expansion study
;
_journal_issue 34
_journal_name_full CrystEngComm
_journal_page_first 5768
_journal_page_last 5773
_journal_paper_doi 10.1039/D1CE00467K
_journal_volume 23
_journal_year 2021
_chemical_formula_moiety 'C14 H8 O2'
_chemical_formula_sum 'C14 H8 O2'
_chemical_formula_weight 208.20
_chemical_name_common Anthraquinone
_chemical_name_systematic 9,10-Anthracenedione
_space_group_crystal_system monoclinic
_space_group_IT_number 14
_space_group_name_Hall '-P 2ybc'
_space_group_name_H-M_alt 'P 1 21/c 1'
_atom_sites_solution_hydrogens geom
_audit_creation_date 2021-03-31
_audit_creation_method
;
Olex2 1.3-alpha
(compiled 2019.09.11 svn.r3662 for OlexSys, GUI svn.r5938)
;
_audit_update_record
;
2021-04-06 deposited with the CCDC.	2021-05-03 downloaded from the CCDC.
;
_cell_angle_alpha 90
_cell_angle_beta 102.624(10)
_cell_angle_gamma 90
_cell_formula_units_Z 2
_cell_length_a 7.8864(7)
_cell_length_b 3.9488(5)
_cell_length_c 15.774(2)
_cell_measurement_reflns_used 474
_cell_measurement_temperature 238
_cell_measurement_theta_max 29.2932
_cell_measurement_theta_min 3.3026
_cell_volume 479.36(10)
_computing_cell_refinement
;
CrysAlisPro, Agilent Technologies,
Version 1.171.36.21 (release 14-08-2012 CrysAlis171 .NET)
(compiled Sep 14 2012,17:21:16)
;
_computing_data_collection
;
CrysAlisPro, Agilent Technologies,
Version 1.171.36.21 (release 14-08-2012 CrysAlis171 .NET)
(compiled Sep 14 2012,17:21:16)
;
_computing_data_reduction
;
CrysAlisPro, Agilent Technologies,
Version 1.171.36.21 (release 14-08-2012 CrysAlis171 .NET)
(compiled Sep 14 2012,17:21:16)
;
_computing_molecular_graphics 'Olex2 1.3-alpha (Dolomanov et al., 2009)'
_computing_publication_material 'Olex2 1.3-alpha (Dolomanov et al., 2009)'
_computing_structure_refinement 'ShelXL 2018/3 (Sheldrick, 2015)'
_computing_structure_solution 'ShelXS n/a (Sheldrick, 2008)'
_diffrn_ambient_temperature 238.00(2)
_diffrn_detector_area_resol_mean 15.9821
_diffrn_measured_fraction_theta_full 0.960
_diffrn_measured_fraction_theta_max 0.796
_diffrn_measurement_details
;
#__ type_ start__ end____ width___ exp.time_
  1 omega   -2.00   83.00   1.0000    5.0000
omega____ theta____ kappa____ phi______ frames
    -       19.6835   57.0000   60.0000 85

#__ type_ start__ end____ width___ exp.time_
  2 omega   35.00   96.00   1.0000    5.0000
omega____ theta____ kappa____ phi______ frames
    -       19.6835  178.0000  -60.0000 61

#__ type_ start__ end____ width___ exp.time_
  3 omega   -8.00   78.00   1.0000    5.0000
omega____ theta____ kappa____ phi______ frames
    -       19.6835   19.0000    0.0000 86
;
_diffrn_measurement_device_type 'Xcalibur, Eos'
_diffrn_measurement_method '\w scans'
_diffrn_radiation_type MoK\a
_diffrn_radiation_wavelength 0.71073
_diffrn_reflns_av_R_equivalents 0.0250
_diffrn_reflns_av_unetI/netI 0.0414
_diffrn_reflns_Laue_measured_fraction_full 0.960
_diffrn_reflns_Laue_measured_fraction_max 0.796
_diffrn_reflns_limit_h_max 10
_diffrn_reflns_limit_h_min -5
_diffrn_reflns_limit_k_max 5
_diffrn_reflns_limit_k_min -4
_diffrn_reflns_limit_l_max 20
_diffrn_reflns_limit_l_min -20
_diffrn_reflns_number 2164
_diffrn_reflns_point_group_measured_fraction_full 0.960
_diffrn_reflns_point_group_measured_fraction_max 0.796
_diffrn_reflns_theta_full 25.000
_diffrn_reflns_theta_max 29.358
_diffrn_reflns_theta_min 3.309
_exptl_absorpt_coefficient_mu 0.096
_exptl_absorpt_correction_T_max 1.00000
_exptl_absorpt_correction_T_min 0.74662
_exptl_absorpt_correction_type multi-scan
_exptl_absorpt_process_details
;
CrysAlisPro, Agilent Technologies,
Version 1.171.36.21 (release 14-08-2012 CrysAlis171 .NET)
(compiled Sep 14 2012,17:21:16)
Empirical absorption correction using spherical harmonics,
 implemented in SCALE3 ABSPACK scaling algorithm.
;
_exptl_crystal_colour yellow
_exptl_crystal_colour_primary yellow
_exptl_crystal_density_diffrn 1.443
_exptl_crystal_description block
_exptl_crystal_F_000 216
_exptl_crystal_size_max 0.62
_exptl_crystal_size_mid 0.26
_exptl_crystal_size_min 0.16
_refine_diff_density_max 0.144
_refine_diff_density_min -0.150
_refine_diff_density_rms 0.039
_refine_ls_extinction_method none
_refine_ls_goodness_of_fit_ref 1.036
_refine_ls_hydrogen_treatment constr
_refine_ls_matrix_type full
_refine_ls_number_parameters 73
_refine_ls_number_reflns 1052
_refine_ls_number_restraints 0
_refine_ls_restrained_S_all 1.036
_refine_ls_R_factor_all 0.0800
_refine_ls_R_factor_gt 0.0489
_refine_ls_shift/su_max 0.000
_refine_ls_shift/su_mean 0.000
_refine_ls_structure_factor_coef Fsqd
_refine_ls_weighting_details 'w=1/[\s^2^(Fo^2^)+(0.0584P)^2^] where P=(Fo^2^+2Fc^2^)/3'
_refine_ls_weighting_scheme calc
_refine_ls_wR_factor_gt 0.1093
_refine_ls_wR_factor_ref 0.1304
_reflns_Friedel_coverage 0.000
_reflns_number_gt 714
_reflns_number_total 1052
_reflns_threshold_expression 'I > 2\s(I)'
_cod_data_source_file d1ce00467k2.cif
_cod_data_source_block anthraquinone-238k
_cod_depositor_comments 'Adding full bibliography for 7242759--7242768.cif.'
_cod_original_cell_volume 479.35(9)
_cod_database_code 7242762
_shelx_shelxl_version_number 2018/3
_shelx_space_group_comment
;
The symmetry employed for this shelxl refinement is uniquely defined
by the following loop, which should always be used as a source of
symmetry information in preference to the above space-group names.
They are only intended as comments.
;
_shelx_estimated_absorpt_t_max 0.985
_shelx_estimated_absorpt_t_min 0.943
_olex2_refinement_description
;
1. Fixed Uiso
 At 1.2 times of:
  All C(H) groups
2.a Aromatic/amide H refined with riding coordinates:
 C5(H5), C3(H3), C6(H6), C4(H4)
;
_olex2_submission_special_instructions 'No special instructions were received'

loop_
_space_group_symop_operation_xyz
'x, y, z'
'-x, y+1/2, -z+1/2'
'-x, -y, -z'
'x, -y-1/2, z-1/2'

loop_
_atom_site_label
_atom_site_type_symbol
_atom_site_fract_x
_atom_site_fract_y
_atom_site_fract_z
_atom_site_U_iso_or_equiv
_atom_site_adp_type
_atom_site_occupancy
_atom_site_site_symmetry_order
_atom_site_calc_flag
_atom_site_refinement_flags_posn
_atom_site_refinement_flags_adp
_atom_site_refinement_flags_occupancy
_atom_site_disorder_assembly
_atom_site_disorder_group
C2 C 0.4358(2) 0.6537(4) 0.41492(10) 0.0354(4) Uani 1 1 d . . . . .
C7 C 0.32656(19) 0.6394(4) 0.47398(10) 0.0351(4) Uani 1 1 d . . . . .
C1 C 0.6151(2) 0.5130(4) 0.43860(11) 0.0386(5) Uani 1 1 d . . . . .
C5 C 0.1010(2) 0.9141(4) 0.36851(13) 0.0480(5) Uani 1 1 d . . . . .
H5 H -0.012107 1.002964 0.352796 0.058 Uiso 1 1 calc R U . . .
O1 O 0.71120(16) 0.5233(3) 0.38719(9) 0.0620(5) Uani 1 1 d . . . . .
C3 C 0.3759(2) 0.7981(4) 0.33349(12) 0.0445(5) Uani 1 1 d . . . . .
H3 H 0.449213 0.808032 0.293908 0.053 Uiso 1 1 calc R U . . .
C6 C 0.1580(2) 0.7715(4) 0.44936(11) 0.0433(5) Uani 1 1 d . . . . .
H6 H 0.083319 0.762654 0.488316 0.052 Uiso 1 1 calc R U . . .
C4 C 0.2087(2) 0.9277(4) 0.31023(12) 0.0491(5) Uani 1 1 d . . . . .
H4 H 0.168818 1.024549 0.255027 0.059 Uiso 1 1 calc R U . . .

loop_
_atom_site_aniso_label
_atom_site_aniso_U_11
_atom_site_aniso_U_22
_atom_site_aniso_U_33
_atom_site_aniso_U_23
_atom_site_aniso_U_13
_atom_site_aniso_U_12
C2 0.0369(9) 0.0348(9) 0.0342(10) -0.0034(7) 0.0070(7) -0.0034(7)
C7 0.0330(8) 0.0348(9) 0.0373(10) -0.0053(7) 0.0071(7) -0.0034(7)
C1 0.0353(9) 0.0452(11) 0.0372(10) -0.0032(7) 0.0119(8) -0.0031(7)
C5 0.0371(10) 0.0464(11) 0.0547(13) -0.0037(9) -0.0028(8) 0.0036(8)
O1 0.0472(8) 0.0977(12) 0.0474(9) 0.0111(7) 0.0238(7) 0.0098(7)
C3 0.0488(10) 0.0468(11) 0.0383(11) -0.0005(8) 0.0103(8) -0.0014(8)
C6 0.0346(9) 0.0451(11) 0.0505(12) -0.0025(8) 0.0098(8) 0.0017(7)
C4 0.0542(11) 0.0477(11) 0.0398(12) 0.0026(8) -0.0024(9) 0.0023(8)

loop_
_atom_type_symbol
_atom_type_description
_atom_type_scat_dispersion_real
_atom_type_scat_dispersion_imag
_atom_type_scat_source
C C 0.0033 0.0016 'International Tables Vol C Tables 4.2.6.8 and 6.1.1.4'
H H 0.0000 0.0000 'International Tables Vol C Tables 4.2.6.8 and 6.1.1.4'
O O 0.0106 0.0060 'International Tables Vol C Tables 4.2.6.8 and 6.1.1.4'

loop_
_geom_angle_atom_site_label_1
_geom_angle_atom_site_label_2
_geom_angle_atom_site_label_3
_geom_angle
_geom_angle_site_symmetry_1
_geom_angle_site_symmetry_3
_geom_angle_publ_flag
C7 C2 C1 120.42(15) . . ?
C3 C2 C7 119.74(15) . . ?
C3 C2 C1 119.84(14) . . ?
C2 C7 C1 121.57(15) . 3_666 ?
C2 C7 C6 118.98(16) . . ?
C6 C7 C1 119.45(15) . 3_666 ?
C7 C1 C2 118.02(13) 3_666 . ?
O1 C1 C2 120.81(16) . . ?
O1 C1 C7 121.17(15) . 3_666 ?
C6 C5 H5 119.7 . . ?
C6 C5 C4 120.56(16) . . ?
C4 C5 H5 119.7 . . ?
C2 C3 H3 119.7 . . ?
C4 C3 C2 120.50(16) . . ?
C4 C3 H3 119.7 . . ?
C7 C6 H6 119.8 . . ?
C5 C6 C7 120.44(16) . . ?
C5 C6 H6 119.8 . . ?
C5 C4 C3 119.77(18) . . ?
C5 C4 H4 120.1 . . ?
C3 C4 H4 120.1 . . ?

loop_
_geom_bond_atom_site_label_1
_geom_bond_atom_site_label_2
_geom_bond_distance
_geom_bond_site_symmetry_2
_geom_bond_publ_flag
C2 C7 1.402(2) . ?
C2 C1 1.488(2) . ?
C2 C3 1.390(2) . ?
C7 C1 1.483(2) 3_666 ?
C7 C6 1.402(2) . ?
C1 O1 1.2258(18) . ?
C5 H5 0.9400 . ?
C5 C6 1.377(2) . ?
C5 C4 1.383(2) . ?
C3 H3 0.9400 . ?
C3 C4 1.387(2) . ?
C6 H6 0.9400 . ?
C4 H4 0.9400 . ?

loop_
_geom_torsion_atom_site_label_1
_geom_torsion_atom_site_label_2
_geom_torsion_atom_site_label_3
_geom_torsion_atom_site_label_4
_geom_torsion
_geom_torsion_site_symmetry_1
_geom_torsion_site_symmetry_2
_geom_torsion_site_symmetry_3
_geom_torsion_site_symmetry_4
_geom_torsion_publ_flag
C2 C7 C6 C5 -0.2(2) . . . . ?
C2 C3 C4 C5 0.2(3) . . . . ?
C7 C2 C1 C7 -0.3(2) . . . 3_666 ?
C7 C2 C1 O1 179.71(15) . . . . ?
C7 C2 C3 C4 -0.1(3) . . . . ?
C1 C2 C7 C1 0.3(2) . . . 3_666 ?
C1 C2 C7 C6 -179.45(13) . . . . ?
C1 C2 C3 C4 179.48(14) . . . . ?
C1 C7 C6 C5 -179.98(15) 3_666 . . . ?
C3 C2 C7 C1 179.86(14) . . . 3_666 ?
C3 C2 C7 C6 0.1(2) . . . . ?
C3 C2 C1 C7 -179.85(14) . . . 3_666 ?
C3 C2 C1 O1 0.1(2) . . . . ?
C6 C5 C4 C3 -0.3(3) . . . . ?
C4 C5 C6 C7 0.3(3) . . . . ?
